data_4000656
loop_
_publ_author_name
'Barrier, N.'
'Pelloquin, D.'
'Nguyen, N.'
'Giot, M.'
'Bourr\'ee, F.'
'Raveau, B.'

_publ_section_title
;
Ferrite Sr~3~NdFe~3~O~9~: An Original Intergrowth between the 
Brownmillerite and K~2~NiF~4~-type Structures
;
_journal_issue 26
_journal_name_full 'Chemistry of Materials'
_journal_page_first 6619
_journal_page_last 6623
_journal_paper_doi 10.1021/cm051729f
_journal_volume 17
_journal_year 2005
_chemical_formula_sum 'Fe3 Nd O9 Sr3'
_chemical_formula_weight 718.6
_space_group_crystal_system orthorhombic
_space_group_IT_number 63
_space_group_name_Hall '-B 2 2b'
_space_group_name_H-M_alt 'B b m m'
_cell_angle_alpha 90
_cell_angle_beta 90
_cell_angle_gamma 90
_cell_formula_units_Z 4
_cell_length_a 5.5414(9)
_cell_length_b 5.4986(9)
_cell_length_c 28.810(5)
_cell_measurement_temperature 600
_cell_volume 877.8(4)
_exptl_crystal_density_diffrn 5.4356
_pd_proc_ls_prof_R_factor 0.0381
_pd_proc_ls_prof_wR_factor 0.1164
_cod_original_sg_symbol_Hall '-B -2yb;-2z'
_cod_original_formula_sum 'Fe3 Nd1 O9 Sr3'
_cod_database_code 4000656

loop_
_space_group_symop_id
_space_group_symop_operation_xyz
1 x,y,z
2 x,1/2-y,z
3 x,y,-z
4 x,1/2-y,-z
5 -x,-y,-z
6 -x,1/2+y,-z
7 -x,-y,z
8 -x,1/2+y,z
9 1/2+x,y,1/2+z
10 1/2+x,1/2-y,1/2+z
11 1/2+x,y,1/2-z
12 1/2+x,1/2-y,1/2-z
13 1/2-x,-y,1/2-z
14 1/2-x,1/2+y,1/2-z
15 1/2-x,-y,1/2+z
16 1/2-x,1/2+y,1/2+z

loop_
_atom_site_label
_atom_site_type_symbol
_atom_site_fract_x
_atom_site_fract_y
_atom_site_fract_z
_atom_site_adp_type
_atom_site_U_iso_or_equiv
_atom_site_symmetry_multiplicity
_atom_site_occupancy
_atom_site_calc_flag
_atom_site_refinement_flags
_atom_site_disorder_assembly
_atom_site_disorder_group
Fe1 Fe 0.251(2) 0.75 0.1447(2) Uani 0.0170(16) 8 1 d . . .
Fe2 Fe 0.306(2) 0.75 0 Uani 0.053(5) 4 1 d . . .
Sr1 Sr -0.253(3) 0.75 0.2030(2) Uani 0.019(2) 8 1 d . . .
Sr2 Sr -0.242(3) 0.75 0.0788(3) Uani 0.021(3) 8 1 d . . .
O1 O 0 0.5 0.1394(5) Uani 0.025(5) 8 1.03(3) d . . .
O2 O 0.5 1 0.1355(6) Uani 0.025(5) 8 0.98(3) d . . .
O3 O 0.258(4) 0.75 0.2138(3) Uani 0.032(3) 8 1 d . . .
O4 O 0.213(5) 0.75 0.0579(4) Uani 0.076(8) 8 1 d . . .
O5 O 0.378(5) 0.127(6) 0 Uiso 0.060(8) 8 0.5 d . . .

loop_
_atom_site_aniso_label
_atom_site_aniso_type_symbol
_atom_site_aniso_U_11
_atom_site_aniso_U_22
_atom_site_aniso_U_33
_atom_site_aniso_U_12
_atom_site_aniso_U_13
_atom_site_aniso_U_23
Fe1 Fe 0.013(3) 0.011(2) 0.027(3) 0 -0.013(4) 0
Fe2 Fe 0.049(10) 0.093(12) 0.017(4) 0 0 0
Sr1 Sr 0.028(4) 0.020(4) 0.009(3) 0 -0.010(6) 0
Sr2 Sr 0.024(5) 0.018(4) 0.021(4) 0 -0.010(6) 0
O1 O 0.027(8) 0.027(9) 0.021(7) -0.019(5) 0 0
O2 O 0.019(8) 0.012(10) 0.046(10) 0.017(5) 0 0
O3 O 0.047(7) 0.032(5) 0.019(4) 0 0.001(10) 0
O4 O 0.090(17) 0.095(15) 0.043(7) 0 0.035(11) 0

loop_
_geom_bond_atom_site_label_1
_geom_bond_atom_site_label_2
_geom_bond_site_symmetry_1
_geom_bond_site_symmetry_2
_geom_bond_distance
_geom_bond_publ_flag
Fe1 O1 . . 1.960(8) yes
Fe1 O1 . 2_565 1.960(8) yes
Fe1 O2 . . 1.966(8) yes
Fe1 O2 . 2_565 1.966(8) yes
Fe1 O3 . . 1.991(11) yes
Fe1 O4 . . 2.511(13) yes
Fe2 O4 . . 1.744(14) yes
Fe2 O4 . 3_555 1.744(14) yes
Fe2 O5 . 1_565 2.11(3) yes
Fe2 O5 . 5_665 1.88(3) yes
Fe2 O5 . 2_555 2.11(3) yes
Fe2 O5 . 6_655 1.88(3) yes
Sr1 O1 . . 2.685(13) yes
Sr1 O1 . 2_565 2.685(13) yes
Sr1 O2 . 1_455 2.744(15) yes
Sr1 O2 . 2_465 2.744(15) yes
Sr1 O3 . 1_455 2.73(3) yes
Sr1 O3 . . 2.84(3) yes
Sr1 O3 . 11_455 2.400(11) yes
Sr1 O3 . 7_565 2.7670(12) yes
Sr1 O3 . 7_575 2.7670(12) yes
Sr2 O1 . . 2.593(14) yes
Sr2 O1 . 2_565 2.593(14) yes
Sr2 O2 . 1_455 2.576(15) yes
Sr2 O2 . 2_465 2.576(15) yes
Sr2 O4 . . 2.58(3) yes
Sr2 O4 . 7_565 2.819(3) yes
Sr2 O4 . 7_575 2.819(3) yes
Sr2 O5 . 5_565 2.483(15) yes
Sr2 O5 . 6_555 2.483(15) yes
O1 O1 . 2_555 2.7493 yes
O1 O1 . 2_565 2.7493 yes
O1 O2 . 2_465 2.7727(8) yes
O1 O2 . 2_565 2.7727(8) yes
O1 O3 . . 2.920(16) yes
O1 O3 . 7_565 2.920(16) yes
O1 O4 . . 2.964(18) yes
O1 O4 . 7_565 2.964(18) yes
O2 O2 . 2_565 2.7493 yes
O2 O2 . 2_575 2.7493 yes
O2 O3 . . 2.960(17) yes
O2 O3 . 7_675 2.960(17) yes
O4 O5 . 1_565 2.81(3) yes
O4 O5 . 5_665 2.90(3) yes
O4 O5 . 2_555 2.81(3) yes
O4 O5 . 6_655 2.90(3) yes
O5 O5 . 5_655 1.95(4) yes
O5 O5 . 2_555 1.35(4) yes
